data_2013117
loop_
_publ_author_name
'Dale, Sophie H.'
'Elsegood, Mark R. J.'

_publ_section_title
;
 Methyl 2,6-dicarboxybenzoate
;
_journal_issue 3
_journal_name_full 'Acta Crystallographica Section C'
_journal_page_first o165
_journal_page_last o166
_journal_paper_doi 10.1107/S0108270103002610
_journal_volume 59
_journal_year 2003
_chemical_formula_moiety 'C10 H8 O6'
_chemical_formula_sum 'C10 H8 O6'
_chemical_formula_weight 224.16
_chemical_name_common 'Hemimellitic acid methyl ester'
_chemical_name_systematic
;
Methyl 2,6-dicarboxybenzoate
;
_space_group_IT_number 14
_symmetry_cell_setting monoclinic
_symmetry_space_group_name_Hall '-P 2ybc'
_symmetry_space_group_name_H-M 'P 1 21/c 1'
_atom_sites_solution_hydrogens difmap
_atom_sites_solution_primary direct
_audit_creation_method SHELXL97
_cell_angle_alpha 90
_cell_angle_beta 93.835(2)
_cell_angle_gamma 90
_cell_formula_units_Z 4
_cell_length_a 5.0242(3)
_cell_length_b 14.6263(10)
_cell_length_c 12.9024(9)
_cell_measurement_reflns_used 3989
_cell_measurement_temperature 150(2)
_cell_measurement_theta_max 28.46
_cell_measurement_theta_min 2.79
_cell_volume 946.02(11)
_computing_cell_refinement 'SAINT (Siemens, 1994)'
_computing_data_collection 'SMART (Siemens, 1994)'
_computing_data_reduction SAINT
_computing_molecular_graphics SHELXTL
_computing_publication_material 'SHELXTL and local programs'
_computing_structure_refinement SHELXTL
_computing_structure_solution 'SHELXTL (Bruker, 1997)'
_diffrn_ambient_temperature 150(2)
_diffrn_measured_fraction_theta_full 1.000
_diffrn_measured_fraction_theta_max 0.909
_diffrn_measurement_device_type 'Bruker SMART1000 CCD area-detector'
_diffrn_measurement_method '\w rotation with narrow frames'
_diffrn_radiation_monochromator graphite
_diffrn_radiation_source 'sealed tube'
_diffrn_radiation_type MoK\a
_diffrn_radiation_wavelength 0.71073
_diffrn_reflns_av_R_equivalents 0.017
_diffrn_reflns_av_sigmaI/netI 0.018
_diffrn_reflns_limit_h_max 6
_diffrn_reflns_limit_h_min -6
_diffrn_reflns_limit_k_max 18
_diffrn_reflns_limit_k_min -19
_diffrn_reflns_limit_l_max 16
_diffrn_reflns_limit_l_min -16
_diffrn_reflns_number 8271
_diffrn_reflns_theta_full 26.00
_diffrn_reflns_theta_max 29.02
_diffrn_reflns_theta_min 2.11
_exptl_absorpt_coefficient_mu 0.133
_exptl_absorpt_correction_T_max 0.983
_exptl_absorpt_correction_T_min 0.910
_exptl_absorpt_correction_type multi-scan
_exptl_absorpt_process_details '(SADABS; Sheldrick, 2001)'
_exptl_crystal_colour colourless
_exptl_crystal_density_diffrn 1.574
_exptl_crystal_density_meas ?
_exptl_crystal_density_method 'not measured'
_exptl_crystal_description column
_exptl_crystal_F_000 464
_exptl_crystal_size_max 0.37
_exptl_crystal_size_mid 0.16
_exptl_crystal_size_min 0.13
_refine_diff_density_max 0.35
_refine_diff_density_min -0.19
_refine_ls_extinction_method none
_refine_ls_goodness_of_fit_ref 1.03
_refine_ls_hydrogen_treatment mixed
_refine_ls_matrix_type full
_refine_ls_number_parameters 160
_refine_ls_number_reflns 2287
_refine_ls_number_restraints 0
_refine_ls_restrained_S_all 1.03
_refine_ls_R_factor_all 0.044
_refine_ls_R_factor_gt 0.033
_refine_ls_shift/su_max <0.001
_refine_ls_shift/su_mean 0.000
_refine_ls_structure_factor_coef Fsqd
_refine_ls_weighting_details 'calc w = 1/[\s^2^(Fo^2^)+(0.049P)^2^+0.304P] where P=(Fo^2^+2Fc^2^)/3'
_refine_ls_weighting_scheme calc
_refine_ls_wR_factor_gt 0.085
_refine_ls_wR_factor_ref 0.094
_reflns_number_gt 1847
_reflns_number_total 2287
_reflns_threshold_expression I>2\s(I)
_cod_data_source_file bm1520.cif
_cod_data_source_block I
_cod_depositor_comments
;
The following automatic conversions were performed:
'_geom_bond_publ_flag' value 'Y' changed to 'y' according to
'/home/saulius/struct/CIF-dictionaries/cif_core.dic' dictionary named
'cif_core.dic' version 2.4.1 from 2010-06-29 (7 times).

Automatic conversion script
Id: cif_fix_enum 1527 2010-12-29 10:47:43Z saulius 

The following automatic conversions were performed:

'_geom_bond_publ_flag' value 'Y' changed to 'y' according to
/home/saulius/struct/CIF-dictionaries/cif_core.dic dictionary named
'cif_core.dic' version 2.4.1 from 2010-06-29 (7 times).

Automatic conversion script
Id: cif_fix_values 1715 2011-07-08 13:25:40Z adriana 

The following automatic conversions were performed:

'_exptl_crystal_density_meas' value 'not measured' was changed to '?'
- the value is perceived as not measured.

Automatic conversion script
Id: cif_fix_values 3008 2015-01-20 13:52:24Z robertas 
;
_cod_original_sg_symbol_H-M 'P 21/c'
_cod_database_code 2013117
_cod_database_fobs_code 2013117

loop_
_symmetry_equiv_pos_as_xyz
'x, y, z'
'-x, -y, -z'
'-x, y+1/2, -z+1/2'
'x, -y-1/2, z-1/2'

loop_
_atom_site_label
_atom_site_fract_x
_atom_site_fract_y
_atom_site_fract_z
_atom_site_U_iso_or_equiv
_atom_site_adp_type
_atom_site_calc_flag
_atom_site_refinement_flags
_atom_site_occupancy
_atom_site_disorder_assembly
_atom_site_disorder_group
_atom_site_type_symbol
C1 0.1473(2) 0.85643(8) 0.57870(9) 0.0185(3) Uani d . 1 . . C
C2 -0.0190(2) 0.80717(8) 0.64147(9) 0.0171(2) Uani d . 1 . . C
C3 -0.1562(2) 0.85413(8) 0.71625(9) 0.0187(3) Uani d . 1 . . C
C4 -0.1256(3) 0.94863(9) 0.72779(9) 0.0219(3) Uani d . 1 . . C
H4 -0.2229 0.9803 0.7772 0.026 Uiso calc R 1 . . H
C5 0.0458(3) 0.99649(9) 0.66769(10) 0.0228(3) Uani d . 1 . . C
H5 0.0695 1.0605 0.6771 0.027 Uiso calc R 1 . . H
C6 0.1823(2) 0.95049(9) 0.59374(9) 0.0214(3) Uani d . 1 . . C
H6A 0.3008 0.9831 0.5529 0.026 Uiso calc R 1 . . H
C7 0.2753(2) 0.81085(8) 0.49142(9) 0.0187(2) Uani d . 1 . . C
O1 0.4629(2) 0.86057(6) 0.45225(8) 0.0281(2) Uani d . 1 . . O
H1 0.527(4) 0.8315(13) 0.3967(15) 0.042 Uiso d . 1 . . H
O2 0.20699(17) 0.73548(6) 0.45825(7) 0.0219(2) Uani d . 1 . . O
C8 -0.0442(2) 0.70463(8) 0.63100(9) 0.0178(2) Uani d . 1 . . C
O3 0.12083(18) 0.65121(6) 0.66524(7) 0.0240(2) Uani d . 1 . . O
O4 -0.27597(17) 0.68290(6) 0.58015(7) 0.0212(2) Uani d . 1 . . O
C10 -0.3313(3) 0.58629(9) 0.57218(12) 0.0283(3) Uani d . 1 . . C
H10A -0.207(4) 0.5573(13) 0.5293(14) 0.043 Uiso d . 1 . . H
H10B -0.509(4) 0.5815(12) 0.5400(14) 0.043 Uiso d . 1 . . H
H10C -0.324(4) 0.5587(13) 0.6419(15) 0.043 Uiso d . 1 . . H
C9 -0.3305(2) 0.80378(9) 0.78586(9) 0.0190(2) Uani d . 1 . . C
O5 -0.31048(19) 0.72128(6) 0.80112(7) 0.0251(2) Uani d . 1 . . O
O6 -0.50342(19) 0.85625(7) 0.82979(7) 0.0264(2) Uani d . 1 . . O
H6 -0.605(4) 0.8211(13) 0.8697(14) 0.040 Uiso d . 1 . . H

loop_
_atom_site_aniso_label
_atom_site_aniso_U_11
_atom_site_aniso_U_22
_atom_site_aniso_U_33
_atom_site_aniso_U_12
_atom_site_aniso_U_13
_atom_site_aniso_U_23
C1 0.0178(6) 0.0192(6) 0.0186(6) -0.0002(4) 0.0028(4) 0.0005(4)
C2 0.0161(5) 0.0178(6) 0.0173(5) -0.0007(4) 0.0011(4) -0.0001(4)
C3 0.0181(6) 0.0210(6) 0.0172(5) -0.0010(4) 0.0034(4) 0.0000(4)
C4 0.0247(6) 0.0215(6) 0.0201(6) 0.0004(5) 0.0056(5) -0.0036(5)
C5 0.0276(6) 0.0168(6) 0.0245(6) -0.0017(5) 0.0043(5) -0.0016(5)
C6 0.0225(6) 0.0208(6) 0.0213(6) -0.0035(5) 0.0056(5) 0.0016(5)
C7 0.0187(6) 0.0191(6) 0.0187(6) 0.0008(4) 0.0045(4) 0.0027(5)
O1 0.0336(5) 0.0216(5) 0.0317(5) -0.0051(4) 0.0206(4) -0.0032(4)
O2 0.0230(5) 0.0217(5) 0.0216(4) -0.0025(3) 0.0072(3) -0.0032(3)
C8 0.0190(6) 0.0196(6) 0.0155(5) -0.0014(4) 0.0075(4) 0.0002(4)
O3 0.0225(5) 0.0218(5) 0.0281(5) 0.0029(3) 0.0051(4) 0.0047(4)
O4 0.0229(4) 0.0169(4) 0.0239(4) -0.0024(3) 0.0014(3) -0.0013(3)
C10 0.0315(7) 0.0177(6) 0.0357(8) -0.0050(5) 0.0017(6) -0.0031(5)
C9 0.0184(6) 0.0220(6) 0.0170(5) -0.0013(4) 0.0035(4) -0.0022(4)
O5 0.0297(5) 0.0206(5) 0.0264(5) -0.0017(4) 0.0130(4) 0.0000(4)
O6 0.0289(5) 0.0241(5) 0.0280(5) 0.0034(4) 0.0158(4) 0.0038(4)

loop_
_atom_type_symbol
_atom_type_description
_atom_type_scat_dispersion_real
_atom_type_scat_dispersion_imag
_atom_type_scat_source
C C 0.0033 0.0016 'International Tables Vol C Tables 4.2.6.8 and 6.1.1.4'
H H 0.0000 0.0000 'International Tables Vol C Tables 4.2.6.8 and 6.1.1.4'
O O 0.0106 0.0060 'International Tables Vol C Tables 4.2.6.8 and 6.1.1.4'

loop_
_geom_angle_atom_site_label_1
_geom_angle_atom_site_label_2
_geom_angle_atom_site_label_3
_geom_angle
C6 C1 C2 119.99(11)
C6 C1 C7 119.20(11)
C2 C1 C7 120.71(11)
C1 C2 C3 119.04(11)
C1 C2 C8 120.56(10)
C3 C2 C8 120.38(10)
C4 C3 C2 120.12(11)
C4 C3 C9 119.31(11)
C2 C3 C9 120.55(11)
C5 C4 C3 120.53(11)
C5 C4 H4 119.7
C3 C4 H4 119.7
C6 C5 C4 119.62(12)
C6 C5 H5 120.2
C4 C5 H5 120.2
C5 C6 C1 120.63(11)
C5 C6 H6A 119.7
C1 C6 H6A 119.7
O2 C7 O1 123.67(11)
O2 C7 C1 122.81(11)
O1 C7 C1 113.50(10)
C7 O1 H1 110.1(12)
O3 C8 O4 125.67(11)
O3 C8 C2 124.12(11)
O4 C8 C2 110.20(10)
C8 O4 C10 115.18(10)
O4 C10 H10A 110.1(11)
O4 C10 H10B 105.8(11)
H10A C10 H10B 109.9(15)
O4 C10 H10C 110.0(11)
H10A C10 H10C 111.0(15)
H10B C10 H10C 110.1(15)
O5 C9 O6 123.68(11)
O5 C9 C3 122.56(11)
O6 C9 C3 113.76(11)

loop_
_geom_bond_atom_site_label_1
_geom_bond_atom_site_label_2
_geom_bond_site_symmetry_2
_geom_bond_distance
_geom_bond_publ_flag
C1 C6 . 1.3989(17) ?
C1 C2 . 1.4014(16) ?
C1 C7 . 1.4911(16) ?
C2 C3 . 1.4024(16) ?
C2 C8 . 1.5104(17) ?
C3 C4 . 1.3976(17) ?
C3 C9 . 1.4902(16) ?
C4 C5 . 1.3862(17) ?
C4 H4 . 0.9500 ?
C5 C6 . 1.3861(17) ?
C5 H5 . 0.9500 ?
C6 H6A . 0.9500 ?
C7 O2 . 1.2233(15) y
C7 O1 . 1.3177(14) y
O1 H1 . 0.91(2) ?
C8 O3 . 1.2019(15) y
C8 O4 . 1.3359(15) y
O4 C10 . 1.4424(16) y
C10 H10A . 0.960(19) ?
C10 H10B . 0.96(2) ?
C10 H10C . 0.984(19) ?
C9 O5 . 1.2256(15) y
C9 O6 . 1.3156(15) y
O6 H6 . 0.907(19) ?

loop_
_geom_hbond_atom_site_label_D
_geom_hbond_atom_site_label_H
_geom_hbond_atom_site_label_A
_geom_hbond_site_symmetry_A
_geom_hbond_distance_DH
_geom_hbond_distance_HA
_geom_hbond_distance_DA
_geom_hbond_angle_DHA
O1 H1 O5 4_675 0.91(2) 1.71(2) 2.6131(13) 172(2)
O6 H6 O2 4_476 0.91(2) 1.74(2) 2.6433(13) 173(2)
C4 H4 O3 3_556 0.95 2.65 3.2681(15) 123
C5 H5 O1 2_676 0.95 3.19 3.6564(16) 112
C5 H5 O3 3_556 0.95 2.66 3.2725(15) 122
C5 H5 O5 3_556 0.95 2.65 3.5594(16) 160
C6 H6A O1 2_676 0.95 2.58 3.3627(15) 140
C10 H10B O6 4_575 0.96(2) 2.86(2) 3.2975(18) 108(2)
C10 H10C O6 3_446 0.98(2) 3.11(2) 3.7083(17) 120(2)

loop_
_geom_torsion_atom_site_label_1
_geom_torsion_atom_site_label_2
_geom_torsion_atom_site_label_3
_geom_torsion_atom_site_label_4
_geom_torsion
C6 C1 C2 C3 2.39(17)
C7 C1 C2 C3 -173.89(10)
C6 C1 C2 C8 -175.86(11)
C7 C1 C2 C8 7.87(17)
C1 C2 C3 C4 -0.26(17)
C8 C2 C3 C4 177.99(11)
C1 C2 C3 C9 -178.75(11)
C8 C2 C3 C9 -0.50(17)
C2 C3 C4 C5 -1.79(18)
C9 C3 C4 C5 176.72(12)
C3 C4 C5 C6 1.69(19)
C4 C5 C6 C1 0.48(19)
C2 C1 C6 C5 -2.53(18)
C7 C1 C6 C5 173.80(11)
C6 C1 C7 O2 -162.62(12)
C2 C1 C7 O2 13.69(18)
C6 C1 C7 O1 15.70(16)
C2 C1 C7 O1 -167.99(11)
C1 C2 C8 O3 76.86(16)
C3 C2 C8 O3 -101.36(14)
C1 C2 C8 O4 -104.08(12)
C3 C2 C8 O4 77.69(13)
O3 C8 O4 C10 3.45(17)
C2 C8 O4 C10 -175.59(10)
C4 C3 C9 O5 -158.93(12)
C2 C3 C9 O5 19.58(18)
C4 C3 C9 O6 20.24(16)
C2 C3 C9 O6 -161.26(11)

loop_
_cod_related_entry_id
_cod_related_entry_database
_cod_related_entry_code
1 ChemSpider 10467666
